data_1100240
loop_
_publ_author_name
T.Grob
K.Harms
K.Dehnicke

_journal_name_full Z.Anorg.Allg.Chem.
_journal_page_first 1065
_journal_paper_doi 10.1002/(SICI)1521-3749(200005)626:5<1065::AID-ZAAC1065>3.0.CO;2-T
_journal_volume 626
_journal_year 2000
_chemical_formula_moiety
;
C72 H60 Cs4 N4 P4,2(C7 H8),3.75(C6 H14)
;
_chemical_formula_sum 'C108.5 H128.5 Cs4 N4 P4'
_chemical_name_systematic
;
tetrakis(\m~3~-Triphenylphosphoraneiminato)-tetra-cesium toluene hexane solvat
e
;
_space_group_IT_number 203
_symmetry_cell_setting cubic
_symmetry_space_group_name_Hall '-F 2uv 2vw 3'
_symmetry_space_group_name_H-M 'F d -3 :2'
_cell_angle_alpha 90
_cell_angle_beta 90
_cell_angle_gamma 90
_cell_formula_units_Z 8
_cell_length_a 26.7973(14)
_cell_length_b 26.7973(14)
_cell_length_c 26.7973(14)
_cell_volume 19243.015
_diffrn_ambient_temperature 123
_exptl_crystal_colour colorless.
_exptl_crystal_density_diffrn 1.48
_exptl_crystal_description prism
_refine_ls_R_factor_gt 4.05
_refine_ls_wR_factor_gt 4.05
_cod_original_sg_symbol_H-M 'F d -3'
_cod_database_code 1100240

loop_
_symmetry_equiv_pos_site_id
_symmetry_equiv_pos_as_xyz
1 x,y,z
2 1/4-x,1/4-y,z
3 x,1/4-y,1/4-z
4 1/4-x,y,1/4-z
5 z,x,y
6 y,z,x
7 1/4-z,1/4-x,y
8 1/4-y,z,1/4-x
9 z,1/4-x,1/4-y
10 1/4-y,1/4-z,x
11 1/4-z,x,1/4-y
12 y,1/4-z,1/4-x
13 x,1/2+y,1/2+z
14 z,1/2+x,1/2+y
15 y,1/2+z,1/2+x
16 1/2+x,y,1/2+z
17 1/2+z,x,1/2+y
18 1/2+y,z,1/2+x
19 1/2+x,1/2+y,z
20 1/2+z,1/2+x,y
21 1/2+y,1/2+z,x
22 -1/4+x,1/4+y,1/2-z
23 -x,1/4+y,1/4+z
24 -1/4+x,1/2-y,1/4+z
25 -1/4+z,1/4+x,1/2-y
26 -1/4+y,1/2-z,1/4+x
27 -z,1/4+x,1/4+y
28 -1/4+y,1/4+z,1/2-x
29 -1/4+z,1/2-x,1/4+y
30 -y,1/4+z,1/4+x
31 1/4+x,-1/4+y,1/2-z
32 1/2-x,-1/4+y,1/4+z
33 1/4+x,-y,1/4+z
34 1/4+z,-1/4+x,1/2-y
35 1/4+y,-z,1/4+x
36 1/2-z,-1/4+x,1/4+y
37 1/4+y,-1/4+z,1/2-x
38 1/4+z,-x,1/4+y
39 1/2-y,-1/4+z,1/4+x
40 1/4+x,1/4+y,-z
41 1/2-x,1/4+y,-1/4+z
42 1/4+x,1/2-y,-1/4+z
43 1/4+z,1/4+x,-y
44 1/4+y,1/2-z,-1/4+x
45 1/2-z,1/4+x,-1/4+y
46 1/4+y,1/4+z,-x
47 1/4+z,1/2-x,-1/4+y
48 1/2-y,1/4+z,-1/4+x
49 -x,-y,-z
50 -1/4+x,-1/4+y,-z
51 -x,-1/4+y,-1/4+z
52 -1/4+x,-y,-1/4+z
53 -z,-x,-y
54 -y,-z,-x
55 -1/4+z,-1/4+x,-y
56 -1/4+y,-z,-1/4+x
57 -z,-1/4+x,-1/4+y
58 -1/4+y,-1/4+z,-x
59 -1/4+z,-x,-1/4+y
60 -y,-1/4+z,-1/4+x
61 -x,-1/2-y,-1/2-z
62 -z,-1/2-x,-1/2-y
63 -y,-1/2-z,-1/2-x
64 -1/2-x,-y,-1/2-z
65 -1/2-z,-x,-1/2-y
66 -1/2-y,-z,-1/2-x
67 -1/2-x,-1/2-y,-z
68 -1/2-z,-1/2-x,-y
69 -1/2-y,-1/2-z,-x
70 1/4-x,-1/4-y,-1/2+z
71 x,-1/4-y,-1/4-z
72 1/4-x,-1/2+y,-1/4-z
73 1/4-z,-1/4-x,-1/2+y
74 1/4-y,-1/2+z,-1/4-x
75 z,-1/4-x,-1/4-y
76 1/4-y,-1/4-z,-1/2+x
77 1/4-z,-1/2+x,-1/4-y
78 y,-1/4-z,-1/4-x
79 -1/4-x,1/4-y,-1/2+z
80 -1/2+x,1/4-y,-1/4-z
81 -1/4-x,y,-1/4-z
82 -1/4-z,1/4-x,-1/2+y
83 -1/4-y,z,-1/4-x
84 -1/2+z,1/4-x,-1/4-y
85 -1/4-y,1/4-z,-1/2+x
86 -1/4-z,x,-1/4-y
87 -1/2+y,1/4-z,-1/4-x
88 -1/4-x,-1/4-y,z
89 -1/2+x,-1/4-y,1/4-z
90 -1/4-x,-1/2+y,1/4-z
91 -1/4-z,-1/4-x,y
92 -1/4-y,-1/2+z,1/4-x
93 -1/2+z,-1/4-x,1/4-y
94 -1/4-y,-1/4-z,x
95 -1/4-z,-1/2+x,1/4-y
96 -1/2+y,-1/4-z,1/4-x

loop_
_atom_site_label
_atom_site_type_symbol
_atom_site_fract_x
_atom_site_fract_y
_atom_site_fract_z
Cs1 Cs 0.67919(1) 0.07081(1) 0.67919(1)
N1 N 0.68241(19) 0.18241(19) 0.68241(19)
P1 P 0.71549(8) 0.21549(8) 0.71549(8)
C1 C 0.7276(4) 0.1929(3) 0.7792(3)
C2 C 0.7733(5) 0.1988(4) 0.8050(4)
H1 H 0.79980 0.21690 0.79000
C3 C 0.7798(6) 0.1779(5) 0.8528(5)
H2 H 0.81110 0.17920 0.86960
C4 C 0.7398(8) 0.1561(7) 0.8737(6)
H3 H 0.74180 0.14850 0.90820
C5 C 0.6962(6) 0.1438(5) 0.8498(6)
H4 H 0.67190 0.12240 0.86430
C6 C 0.6901(4) 0.1655(4) 0.8015(4)
H5 H 0.65950 0.16090 0.78430
C7? C 0.7921(3) 0.0259(5) 0.7345(5)
H6? H 0.81840 0.04490 0.71960
C8? C 0.8289(3) 0.0525(5) 0.7137(5)
H7? H 0.86100 0.04170 0.72750
H8? H 0.82380 0.08800 0.72080
H9? H 0.82880 0.04720 0.67750
C9? C 0.75000 0.25000 1.00000
C10? C 0.8208(19) 0.3208(19) 0.9292(19)
C11? C 0.7189(9) 0.2189(9) 1.0311(9)
C12? C 0.8452(11) 0.2725(12) 0.9434(12)
C13? C 0.8454(18) 0.2913(17) 0.865(2)
Cs1A* Cs 0.57081(1) 0.17919(1) 0.67919(1)
N1A* N 0.56759(19) 0.06759(19) 0.68241(19)
N1B* N 0.68241(19) 0.06759(19) 0.56759(19)
Cs1B* Cs 0.67919(1) 0.17919(1) 0.57081(1)
N1C* N 0.56759(19) 0.18241(19) 0.56759(19)
Cs1C* Cs 0.57081(1) 0.07081(1) 0.57081(1)
P1B* P 0.71549(8) 0.03451(8) 0.53451(8)
C1B* C 0.7276(4) 0.0571(3) 0.4708(3)
C2B* C 0.7733(5) 0.0512(4) 0.4450(4)
H1B* H 0.79980 0.03310 0.46000
C3B* C 0.7798(6) 0.0721(5) 0.3972(5)
H2B* H 0.81110 0.07080 0.38040
C4B* C 0.7398(8) 0.0939(7) 0.3763(6)
H3B* H 0.74180 0.10150 0.34180
C5B* C 0.6962(6) 0.1062(5) 0.4002(6)
H4B* H 0.67190 0.12760 0.38570
C6B* C 0.6901(4) 0.0845(4) 0.4485(4)
H5B* H 0.65950 0.08910 0.46570
C1VV* C 0.7792(4) 0.0224(3) 0.5571(3)
C2VV* C 0.8050(5) -0.0233(4) 0.5512(4)
H1VV* H 0.79000 -0.04980 0.53310
C3VV* C 0.8528(6) -0.0298(5) 0.5721(5)
H2VV* H 0.86960 -0.06110 0.57080
C4VV* C 0.8737(8) 0.0102(7) 0.5939(6)
H3VV* H 0.90820 0.00820 0.60150
C5VV* C 0.8498(6) 0.0538(5) 0.6062(6)
H4VV* H 0.86430 0.07810 0.62760
C6VV* C 0.8015(4) 0.0599(4) 0.5845(4)
H5VV* H 0.78430 0.09050 0.58910
C1qq* C 0.6929(4) -0.0292(3) 0.5224(3)
C2qq* C 0.6988(5) -0.0550(4) 0.4767(4)
H1qq* H 0.71690 -0.04000 0.45020
C3qq* C 0.6779(6) -0.1028(5) 0.4702(5)
H2qq* H 0.67920 -0.11960 0.43890
C4qq* C 0.6561(8) -0.1237(7) 0.5102(6)
H3qq* H 0.64850 -0.15820 0.50820
C5qq* C 0.6438(6) -0.0998(5) 0.5538(6)
H4qq* H 0.62240 -0.11430 0.57810
C6qq* C 0.6655(4) -0.0515(4) 0.5599(4)
H5qq* H 0.66090 -0.03430 0.59050
P1A* P 0.53451(8) 0.03451(8) 0.71549(8)
C1A* C 0.5224(4) 0.0571(3) 0.7792(3)
C2A* C 0.4767(5) 0.0512(4) 0.8050(4)
H1A* H 0.45020 0.03310 0.79000
C3A* C 0.4702(6) 0.0721(5) 0.8528(5)
H2A* H 0.43890 0.07080 0.86960
C4A* C 0.5102(8) 0.0939(7) 0.8737(6)
H3A* H 0.50820 0.10150 0.90820
C5A* C 0.5538(6) 0.1062(5) 0.8498(6)
H4A* H 0.57810 0.12760 0.86430
C6A* C 0.5599(4) 0.0845(4) 0.8015(4)
H5A* H 0.59050 0.08910 0.78430
C1TT* C 0.4708(4) 0.0224(3) 0.6929(3)
C2TT* C 0.4450(5) -0.0233(4) 0.6988(4)
H1TT* H 0.46000 -0.04980 0.71690
C3TT* C 0.3972(6) -0.0298(5) 0.6779(5)
H2TT* H 0.38040 -0.06110 0.67920
C4TT* C 0.3763(8) 0.0102(7) 0.6561(6)
H3TT* H 0.34180 0.00820 0.64850
C5TT* C 0.4002(6) 0.0538(5) 0.6438(6)
H4TT* H 0.38570 0.07810 0.62240
C6TT* C 0.4485(4) 0.0599(4) 0.6655(4)
H5TT* H 0.46570 0.09050 0.66090
C1oo* C 0.5571(4) -0.0292(3) 0.7276(3)
C2oo* C 0.5512(5) -0.0550(4) 0.7733(4)
H1oo* H 0.53310 -0.04000 0.79980
C3oo* C 0.5721(6) -0.1028(5) 0.7798(5)
H2oo* H 0.57080 -0.11960 0.81110
C4oo* C 0.5939(8) -0.1237(7) 0.7398(6)
H3oo* H 0.60150 -0.15820 0.74180
C5oo* C 0.6062(6) -0.0998(5) 0.6962(6)
H4oo* H 0.62760 -0.11430 0.67190
C6oo* C 0.5845(4) -0.0515(4) 0.6901(4)
H5oo* H 0.58910 -0.03430 0.65950
P1C* P 0.53451(8) 0.21549(8) 0.53451(8)
C1C* C 0.5224(4) 0.1929(3) 0.4708(3)
C2C* C 0.4767(5) 0.1988(4) 0.4450(4)
H1C* H 0.45020 0.21690 0.46000
C3C* C 0.4702(6) 0.1779(5) 0.3972(5)
H2C* H 0.43890 0.17920 0.38040
C4C* C 0.5102(8) 0.1561(7) 0.3763(6)
H3C* H 0.50820 0.14850 0.34180
C5C* C 0.5538(6) 0.1438(5) 0.4002(6)
H4C* H 0.57810 0.12240 0.38570
C6C* C 0.5599(4) 0.1655(4) 0.4485(4)
H5C* H 0.59050 0.16090 0.46570
C1XX* C 0.4708(4) 0.2276(3) 0.5571(3)
C2XX* C 0.4450(5) 0.2733(4) 0.5512(4)
H1XX* H 0.46000 0.29980 0.53310
C3XX* C 0.3972(6) 0.2798(5) 0.5721(5)
H2XX* H 0.38040 0.31110 0.57080
C4XX* C 0.3763(8) 0.2398(7) 0.5939(6)
H3XX* H 0.34180 0.24180 0.60150
C5XX* C 0.4002(6) 0.1962(5) 0.6062(6)
H4XX* H 0.38570 0.17190 0.62760
C6XX* C 0.4485(4) 0.1901(4) 0.5845(4)
H5XX* H 0.46570 0.15950 0.58910
C1mm* C 0.5571(4) 0.2792(3) 0.5224(3)
C2mm* C 0.5512(5) 0.3050(4) 0.4767(4)
H1mm* H 0.53310 0.29000 0.45020
C3mm* C 0.5721(6) 0.3528(5) 0.4702(5)
H2mm* H 0.57080 0.36960 0.43890
C4mm* C 0.5939(8) 0.3737(7) 0.5102(6)
H3mm* H 0.60150 0.40820 0.50820
C5mm* C 0.6062(6) 0.3498(5) 0.5538(6)
H4mm* H 0.62760 0.36430 0.57810
C6mm* C 0.5845(4) 0.3015(4) 0.5599(4)
H5mm* H 0.58910 0.28430 0.59050
C1M* C 0.7792(4) 0.2276(3) 0.6929(3)
C2M* C 0.8050(5) 0.2733(4) 0.6988(4)
H1M* H 0.79000 0.29980 0.71690
C3M* C 0.8528(6) 0.2798(5) 0.6779(5)
H2M* H 0.86960 0.31110 0.67920
C4M* C 0.8737(8) 0.2398(7) 0.6561(6)
H3M* H 0.90820 0.24180 0.64850
C5M* C 0.8498(6) 0.1962(5) 0.6438(6)
H4M* H 0.86430 0.17190 0.62240
C6M* C 0.8015(4) 0.1901(4) 0.6655(4)
H5M* H 0.78430 0.15950 0.66090
C1T* C 0.6929(4) 0.2792(3) 0.7276(3)
C2T* C 0.6988(5) 0.3050(4) 0.7733(4)
H1T* H 0.71690 0.29000 0.79980
C3T* C 0.6779(6) 0.3528(5) 0.7798(5)
H2T* H 0.67920 0.36960 0.81110
C4T* C 0.6561(8) 0.3737(7) 0.7398(6)
H3T* H 0.64850 0.40820 0.74180
C5T* C 0.6438(6) 0.3498(5) 0.6962(6)
H4T* H 0.62240 0.36430 0.67190
C6T* C 0.6655(4) 0.3015(4) 0.6901(4)
H5T* H 0.66090 0.28430 0.65950

loop_
_atom_type_symbol
_atom_type_radius_bond
C 0.69
H 0.23
Cs 1.82
N 0.74
P 1.05
